data_8104982
loop_
_publ_author_name
'Gao, Zhongjun'
'Zhang, Haifeng'

_publ_section_title
;
 Crystal structure of bis(\m3-oxido)-bis(\m2-2-formylbenzoato-k2
 O:O&#x2032;)-bis(2-(dimethoxymethyl)-benzoato-\kO)-oktakismethyl-tetratin(IV)
;
_journal_issue 1
_journal_name_full 'Zeitschrift f\"ur Kristallographie - New Crystal Structures'
_journal_page_first 137
_journal_page_last 139
_journal_paper_doi 10.1515/ncrs-2021-0404
_journal_volume 237
_journal_year 2022
_chemical_formula_moiety 'C44 H56 O16 Sn4'
_chemical_formula_sum 'C44 H56 O16 Sn4'
_chemical_formula_weight 1315.64
_space_group_crystal_system triclinic
_space_group_IT_number 2
_space_group_name_Hall '-P 1'
_space_group_name_H-M_alt 'P -1'
_atom_sites_solution_hydrogens geom
_cell_angle_alpha 109.954(17)
_cell_angle_beta 98.165(16)
_cell_angle_gamma 102.862(12)
_cell_formula_units_Z 1
_cell_length_a 9.129(7)
_cell_length_b 11.826(9)
_cell_length_c 13.612(17)
_cell_measurement_reflns_used 4032
_cell_measurement_temperature 298(2)
_cell_measurement_theta_max 28.11
_cell_measurement_theta_min 2.53
_cell_volume 1308(2)
_computing_cell_refinement 'SAINT v7.23A (Bruker, 2003)[2]'
_computing_data_collection 'Bruker SMART[2]'
_computing_data_reduction 'SAINT v7.23A (Bruker, 2003)[2]'
_computing_molecular_graphics 'Olex2 (Dolomanov et al., 2009)[1]'
_computing_publication_material 'Olex2 (Dolomanov et al., 2009)[1]'
_computing_structure_refinement 'XL (Sheldrick, 2008)[3]'
_computing_structure_solution 'XT (Sheldrick, 2015)[9]'
_diffrn_ambient_temperature 298(2)
_diffrn_measured_fraction_theta_full 0.990
_diffrn_measured_fraction_theta_max 0.990
_diffrn_measurement_device_type 'CCD area detector'
_diffrn_measurement_method 'phi and omega scans'
_diffrn_radiation_monochromator graphite
_diffrn_radiation_type MoK\a
_diffrn_radiation_wavelength 0.71073
_diffrn_reflns_av_R_equivalents 0.0144
_diffrn_reflns_av_unetI/netI 0.0271
_diffrn_reflns_Laue_measured_fraction_full 0.990
_diffrn_reflns_Laue_measured_fraction_max 0.990
_diffrn_reflns_limit_h_max 10
_diffrn_reflns_limit_h_min -10
_diffrn_reflns_limit_k_max 14
_diffrn_reflns_limit_k_min -9
_diffrn_reflns_limit_l_max 12
_diffrn_reflns_limit_l_min -16
_diffrn_reflns_number 6793
_diffrn_reflns_point_group_measured_fraction_full 0.990
_diffrn_reflns_point_group_measured_fraction_max 0.990
_diffrn_reflns_theta_full 25.049
_diffrn_reflns_theta_max 25.049
_diffrn_reflns_theta_min 1.639
_exptl_absorpt_coefficient_mu 1.950
_exptl_absorpt_correction_T_max 0.7456
_exptl_absorpt_correction_T_min 0.6519
_exptl_absorpt_correction_type none
_exptl_absorpt_process_details sadabs
_exptl_crystal_colour colorless
_exptl_crystal_density_diffrn 1.670
_exptl_crystal_density_meas .
_exptl_crystal_density_method 'not measured'
_exptl_crystal_description block
_exptl_crystal_F_000 648
_exptl_crystal_size_max 0.24
_exptl_crystal_size_mid 0.19
_exptl_crystal_size_min 0.16
_refine_diff_density_max 0.656
_refine_diff_density_min -0.500
_refine_diff_density_rms 0.084
_refine_ls_extinction_coef .
_refine_ls_extinction_method none
_refine_ls_goodness_of_fit_ref 1.040
_refine_ls_hydrogen_treatment constr
_refine_ls_matrix_type full
_refine_ls_number_parameters 289
_refine_ls_number_reflns 4589
_refine_ls_number_restraints 0
_refine_ls_restrained_S_all 1.040
_refine_ls_R_factor_all 0.0378
_refine_ls_R_factor_gt 0.0298
_refine_ls_shift/su_max 0.001
_refine_ls_shift/su_mean 0.000
_refine_ls_structure_factor_coef Fsqd
_refine_ls_weighting_details 'w=1/[\s^2^(Fo^2^)+(0.0360P)^2^+1.8515P] where P=(Fo^2^+2Fc^2^)/3'
_refine_ls_weighting_scheme calc
_refine_ls_wR_factor_gt 0.0739
_refine_ls_wR_factor_ref 0.0806
_reflns_Friedel_coverage 0.000
_reflns_Friedel_fraction_full .
_reflns_Friedel_fraction_max .
_reflns_number_gt 3838
_reflns_number_total 4589
_reflns_threshold_expression 'I > 2\s(I)'
_cod_data_source_file suppl_j_ncrs-2021-0404_suppl.cif
_cod_data_source_block 1
_cod_database_code 8104982
_shelx_space_group_comment
;
The symmetry employed for this shelxl refinement is uniquely defined
by the following loop, which should always be used as a source of
symmetry information in preference to the above space-group names.
They are only intended as comments.
;
_shelx_estimated_absorpt_t_max 0.746
_shelx_estimated_absorpt_t_min 0.652
_olex2_refinement_description
;
1. Fixed Uiso
 At 1.2 times of:
  All C(H) groups
 At 1.5 times of:
  All C(H,H,H) groups
2.a Ternary CH refined with riding coordinates:
 C20(H20)
2.b Me refined with riding coordinates:
 C9(H9A,H9B,H9C), C10(H10A,H10B,H10C), C11(H11A,H11B,H11C), C12(H12A,H12B,
 H12C), C21(H21A,H21B,H21C), C22(H22A,H22B,H22C)
2.c Aromatic/amide H refined with riding coordinates:
 C4(H4), C5(H5), C6(H6), C7(H7), C8(H8), C16(H16), C17(H17), C18(H18), C19(H19)
;

loop_
_space_group_symop_operation_xyz
'x, y, z'
'-x, -y, -z'

loop_
_atom_site_label
_atom_site_type_symbol
_atom_site_fract_x
_atom_site_fract_y
_atom_site_fract_z
_atom_site_U_iso_or_equiv
_atom_site_adp_type
_atom_site_occupancy
_atom_site_site_symmetry_order
_atom_site_calc_flag
_atom_site_refinement_flags_posn
_atom_site_refinement_flags_adp
_atom_site_refinement_flags_occupancy
_atom_site_disorder_assembly
_atom_site_disorder_group
Sn1 Sn 0.88529(3) 0.99072(3) 0.08214(2) 0.04000(10) Uani 1 1 d . . . . .
Sn2 Sn 1.02440(3) 0.71698(3) -0.02104(2) 0.04359(10) Uani 1 1 d . . . . .
O1 O 0.7318(4) 1.1180(3) 0.1449(3) 0.0596(9) Uani 1 1 d . . . . .
O2 O 0.4614(7) 1.0493(6) 0.3182(6) 0.153(3) Uani 1 1 d . . . . .
O3 O 1.0250(3) 0.8935(2) -0.0090(2) 0.0445(7) Uani 1 1 d . . . . .
O4 O 1.1201(4) 0.6936(3) -0.1694(3) 0.0592(8) Uani 1 1 d . . . . .
O5 O 0.9153(4) 0.7750(3) 0.1128(3) 0.0557(8) Uani 1 1 d . . . . .
O6 O 0.9044(5) 0.5892(3) 0.1209(3) 0.0688(10) Uani 1 1 d . . . . .
O7 O 1.1505(6) 0.7337(5) 0.3326(4) 0.1097(16) Uani 1 1 d . . . . .
O8 O 1.0526(6) 0.6514(5) 0.4526(3) 0.1003(15) Uani 1 1 d . . . . .
C1 C 0.7644(5) 1.2369(4) 0.1825(3) 0.0456(10) Uani 1 1 d . . . . .
C2 C 0.6610(5) 1.2969(4) 0.2451(3) 0.0456(10) Uani 1 1 d . . . . .
C3 C 0.5661(6) 1.2380(5) 0.2963(4) 0.0540(11) Uani 1 1 d . . . . .
C4 C 0.4659(6) 1.2981(6) 0.3476(4) 0.0693(15) Uani 1 1 d . . . . .
H4 H 0.401489 1.259245 0.381119 0.083 Uiso 1 1 calc R . . . .
C5 C 0.4623(7) 1.4131(6) 0.3486(5) 0.0794(17) Uani 1 1 d . . . . .
H5 H 0.396484 1.452812 0.383786 0.095 Uiso 1 1 calc R . . . .
C6 C 0.5555(7) 1.4710(5) 0.2978(5) 0.0768(17) Uani 1 1 d . . . . .
H6 H 0.551642 1.549126 0.298325 0.092 Uiso 1 1 calc R . . . .
C7 C 0.6547(6) 1.4130(4) 0.2461(4) 0.0593(12) Uani 1 1 d . . . . .
H7 H 0.717433 1.452261 0.211958 0.071 Uiso 1 1 calc R . . . .
C8 C 0.5670(8) 1.1150(6) 0.3028(5) 0.0834(18) Uani 1 1 d . . . . .
H8 H 0.654522 1.088256 0.294344 0.100 Uiso 1 1 calc R . . . .
C9 C 1.0244(6) 1.0656(5) 0.2391(4) 0.0641(13) Uani 1 1 d . . . . .
H9A H 0.987123 1.014532 0.277187 0.096 Uiso 1 1 calc R . . . .
H9B H 1.129223 1.066887 0.236336 0.096 Uiso 1 1 calc R . . . .
H9C H 1.020546 1.149765 0.275716 0.096 Uiso 1 1 calc R . . . .
C10 C 0.6696(5) 0.8668(5) -0.0155(4) 0.0612(13) Uani 1 1 d . . . . .
H10A H 0.627384 0.812472 0.018575 0.092 Uiso 1 1 calc R . . . .
H10B H 0.600237 0.914324 -0.025556 0.092 Uiso 1 1 calc R . . . .
H10C H 0.682926 0.817178 -0.084157 0.092 Uiso 1 1 calc R . . . .
C11 C 1.2415(6) 0.7310(5) 0.0670(4) 0.0682(14) Uani 1 1 d . . . . .
H11A H 1.245097 0.649069 0.062990 0.102 Uiso 1 1 calc R . . . .
H11B H 1.321519 0.764997 0.037368 0.102 Uiso 1 1 calc R . . . .
H11C H 1.256893 0.785379 0.140843 0.102 Uiso 1 1 calc R . . . .
C12 C 0.8248(6) 0.5784(4) -0.1294(4) 0.0615(13) Uani 1 1 d . . . . .
H12A H 0.829607 0.497026 -0.132359 0.092 Uiso 1 1 calc R . . . .
H12B H 0.734681 0.594394 -0.105439 0.092 Uiso 1 1 calc R . . . .
H12C H 0.819057 0.580522 -0.199640 0.092 Uiso 1 1 calc R . . . .
C13 C 0.8867(6) 0.6939(5) 0.1574(4) 0.0527(11) Uani 1 1 d . . . . .
C14 C 0.8254(6) 0.7387(5) 0.2570(4) 0.0597(13) Uani 1 1 d . . . . .
C15 C 0.8896(7) 0.7269(5) 0.3524(4) 0.0684(15) Uani 1 1 d . . . . .
C16 C 0.8312(9) 0.7708(6) 0.4419(5) 0.093(2) Uani 1 1 d . . . . .
H16 H 0.872501 0.764265 0.505623 0.111 Uiso 1 1 calc R . . . .
C17 C 0.7123(11) 0.8240(6) 0.4369(6) 0.116(3) Uani 1 1 d . . . . .
H17 H 0.675838 0.854764 0.498197 0.139 Uiso 1 1 calc R . . . .
C18 C 0.6452(11) 0.8329(7) 0.3427(7) 0.121(3) Uani 1 1 d . . . . .
H18 H 0.563175 0.867185 0.339926 0.145 Uiso 1 1 calc R . . . .
C19 C 0.7035(8) 0.7894(6) 0.2531(6) 0.089(2) Uani 1 1 d . . . . .
H19 H 0.659804 0.794378 0.189308 0.107 Uiso 1 1 calc R . . . .
C20 C 1.0212(7) 0.6663(6) 0.3545(5) 0.0772(16) Uani 1 1 d . . . . .
H20 H 0.984075 0.582057 0.297044 0.093 Uiso 1 1 calc R . . . .
C21 C 1.2145(11) 0.8570(8) 0.4048(7) 0.141(4) Uani 1 1 d . . . . .
H21A H 1.302022 0.896188 0.384097 0.212 Uiso 1 1 calc R . . . .
H21B H 1.138703 0.901724 0.404872 0.212 Uiso 1 1 calc R . . . .
H21C H 1.247148 0.858580 0.475634 0.212 Uiso 1 1 calc R . . . .
C22 C 1.1492(11) 0.5672(9) 0.4492(7) 0.137(3) Uani 1 1 d . . . . .
H22A H 1.168624 0.558921 0.517217 0.205 Uiso 1 1 calc R . . . .
H22B H 1.096623 0.486113 0.393378 0.205 Uiso 1 1 calc R . . . .
H22C H 1.245553 0.601399 0.434744 0.205 Uiso 1 1 calc R . . . .

loop_
_atom_site_aniso_label
_atom_site_aniso_U_11
_atom_site_aniso_U_22
_atom_site_aniso_U_33
_atom_site_aniso_U_23
_atom_site_aniso_U_13
_atom_site_aniso_U_12
Sn1 0.04803(18) 0.04017(17) 0.03677(17) 0.01847(12) 0.01730(13) 0.01211(13)
Sn2 0.0526(2) 0.03992(17) 0.04772(19) 0.02324(14) 0.01951(14) 0.01686(14)
O1 0.066(2) 0.0444(18) 0.075(2) 0.0208(16) 0.0366(18) 0.0204(16)
O2 0.139(5) 0.129(5) 0.283(9) 0.146(6) 0.123(5) 0.063(4)
O3 0.0586(18) 0.0379(15) 0.0478(17) 0.0234(13) 0.0235(14) 0.0169(13)
O4 0.069(2) 0.0521(19) 0.060(2) 0.0200(16) 0.0341(17) 0.0150(16)
O5 0.078(2) 0.0561(19) 0.0559(19) 0.0353(16) 0.0373(17) 0.0285(17)
O6 0.109(3) 0.057(2) 0.067(2) 0.0338(18) 0.043(2) 0.044(2)
O7 0.097(3) 0.125(4) 0.106(4) 0.053(3) 0.031(3) 0.014(3)
O8 0.122(4) 0.118(4) 0.071(3) 0.045(3) 0.019(3) 0.043(3)
C1 0.048(3) 0.051(3) 0.037(2) 0.0167(19) 0.0134(19) 0.011(2)
C2 0.046(2) 0.049(2) 0.042(2) 0.0146(19) 0.0132(19) 0.017(2)
C3 0.059(3) 0.064(3) 0.046(3) 0.023(2) 0.021(2) 0.023(2)
C4 0.067(3) 0.091(4) 0.061(3) 0.030(3) 0.032(3) 0.032(3)
C5 0.075(4) 0.089(4) 0.073(4) 0.014(3) 0.026(3) 0.045(3)
C6 0.081(4) 0.052(3) 0.094(4) 0.017(3) 0.020(3) 0.032(3)
C7 0.064(3) 0.048(3) 0.066(3) 0.018(2) 0.023(3) 0.021(2)
C8 0.093(5) 0.094(5) 0.105(5) 0.065(4) 0.057(4) 0.045(4)
C9 0.080(4) 0.067(3) 0.040(3) 0.017(2) 0.009(2) 0.020(3)
C10 0.051(3) 0.052(3) 0.071(3) 0.020(2) 0.005(2) 0.010(2)
C11 0.063(3) 0.077(4) 0.071(4) 0.034(3) 0.013(3) 0.027(3)
C12 0.066(3) 0.048(3) 0.063(3) 0.017(2) 0.014(3) 0.011(2)
C13 0.064(3) 0.054(3) 0.051(3) 0.028(2) 0.022(2) 0.021(2)
C14 0.087(4) 0.052(3) 0.062(3) 0.034(2) 0.042(3) 0.029(3)
C15 0.093(4) 0.063(3) 0.058(3) 0.029(3) 0.036(3) 0.019(3)
C16 0.148(6) 0.080(4) 0.061(4) 0.028(3) 0.052(4) 0.036(4)
C17 0.211(9) 0.078(4) 0.102(6) 0.044(4) 0.108(6) 0.066(6)
C18 0.190(8) 0.119(6) 0.159(7) 0.100(6) 0.139(7) 0.112(6)
C19 0.134(6) 0.093(4) 0.104(5) 0.072(4) 0.077(4) 0.073(4)
C20 0.076(4) 0.099(4) 0.062(3) 0.041(3) 0.018(3) 0.017(3)
C21 0.160(9) 0.096(6) 0.120(7) 0.025(5) 0.021(6) -0.019(6)
C22 0.161(8) 0.169(9) 0.110(6) 0.071(6) 0.019(6) 0.088(7)

loop_
_atom_type_symbol
_atom_type_description
_atom_type_scat_dispersion_real
_atom_type_scat_dispersion_imag
_atom_type_scat_source
C C 0.0033 0.0016 'International Tables Vol C Tables 4.2.6.8 and 6.1.1.4'
H H 0.0000 0.0000 'International Tables Vol C Tables 4.2.6.8 and 6.1.1.4'
O O 0.0106 0.0060 'International Tables Vol C Tables 4.2.6.8 and 6.1.1.4'
Sn Sn -0.6537 1.4246 'International Tables Vol C Tables 4.2.6.8 and 6.1.1.4'

loop_
_geom_angle_atom_site_label_1
_geom_angle_atom_site_label_2
_geom_angle_atom_site_label_3
_geom_angle
_geom_angle_site_symmetry_1
_geom_angle_site_symmetry_3
O3 Sn1 O1 164.46(11) . .
O3 Sn1 O1 89.62(12) 2_775 .
O3 Sn1 O3 76.36(13) 2_775 .
O3 Sn1 C9 106.06(18) 2_775 .
O3 Sn1 C10 109.33(18) 2_775 .
C9 Sn1 O1 88.29(18) . .
C9 Sn1 O3 101.86(18) . .
C9 Sn1 C10 143.0(2) . .
C10 Sn1 O1 81.68(18) . .
C10 Sn1 O3 96.50(18) . .
O3 Sn2 O4 88.42(11) . .
O3 Sn2 O5 78.65(11) . .
O3 Sn2 C11 107.33(18) . .
O3 Sn2 C12 112.46(17) . .
O5 Sn2 O4 166.20(12) . .
C11 Sn2 O4 89.97(19) . .
C11 Sn2 O5 98.4(2) . .
C11 Sn2 C12 139.6(2) . .
C12 Sn2 O4 84.76(18) . .
C12 Sn2 O5 95.69(19) . .
C1 O1 Sn1 129.5(3) . .
Sn1 O3 Sn1 103.64(13) 2_775 .
Sn2 O3 Sn1 134.66(14) . 2_775
Sn2 O3 Sn1 121.23(13) . .
C1 O4 Sn2 129.9(3) 2_775 .
C13 O5 Sn2 113.8(3) . .
C21 O7 C20 114.9(6) . .
C20 O8 C22 111.4(5) . .
O1 C1 C2 118.4(4) . .
O4 C1 O1 122.9(4) 2_775 .
O4 C1 C2 118.7(4) 2_775 .
C3 C2 C1 123.0(4) . .
C7 C2 C1 117.2(4) . .
C7 C2 C3 119.6(4) . .
C2 C3 C4 119.1(5) . .
C2 C3 C8 124.0(4) . .
C4 C3 C8 116.8(5) . .
C3 C4 H4 119.8 . .
C5 C4 C3 120.4(5) . .
C5 C4 H4 119.8 . .
C4 C5 H5 119.8 . .
C4 C5 C6 120.5(5) . .
C6 C5 H5 119.8 . .
C5 C6 H6 120.0 . .
C5 C6 C7 120.0(5) . .
C7 C6 H6 120.0 . .
C2 C7 C6 120.3(5) . .
C2 C7 H7 119.8 . .
C6 C7 H7 119.8 . .
O2 C8 C3 123.2(6) . .
O2 C8 H8 118.4 . .
C3 C8 H8 118.4 . .
Sn1 C9 H9A 109.5 . .
Sn1 C9 H9B 109.5 . .
Sn1 C9 H9C 109.5 . .
H9A C9 H9B 109.5 . .
H9A C9 H9C 109.5 . .
H9B C9 H9C 109.5 . .
Sn1 C10 H10A 109.5 . .
Sn1 C10 H10B 109.5 . .
Sn1 C10 H10C 109.5 . .
H10A C10 H10B 109.5 . .
H10A C10 H10C 109.5 . .
H10B C10 H10C 109.5 . .
Sn2 C11 H11A 109.5 . .
Sn2 C11 H11B 109.5 . .
Sn2 C11 H11C 109.5 . .
H11A C11 H11B 109.5 . .
H11A C11 H11C 109.5 . .
H11B C11 H11C 109.5 . .
Sn2 C12 H12A 109.5 . .
Sn2 C12 H12B 109.5 . .
Sn2 C12 H12C 109.5 . .
H12A C12 H12B 109.5 . .
H12A C12 H12C 109.5 . .
H12B C12 H12C 109.5 . .
O5 C13 C14 114.2(4) . .
O6 C13 O5 123.1(4) . .
O6 C13 C14 122.7(4) . .
C15 C14 C13 120.7(5) . .
C19 C14 C13 119.2(5) . .
C19 C14 C15 120.1(5) . .
C14 C15 C20 119.6(5) . .
C16 C15 C14 118.7(6) . .
C16 C15 C20 121.7(6) . .
C15 C16 H16 119.9 . .
C17 C16 C15 120.1(6) . .
C17 C16 H16 119.9 . .
C16 C17 H17 119.1 . .
C16 C17 C18 121.7(6) . .
C18 C17 H17 119.1 . .
C17 C18 H18 120.8 . .
C19 C18 C17 118.3(7) . .
C19 C18 H18 120.8 . .
C14 C19 C18 121.0(6) . .
C14 C19 H19 119.5 . .
C18 C19 H19 119.5 . .
O7 C20 O8 113.9(5) . .
O7 C20 C15 111.3(5) . .
O7 C20 H20 107.5 . .
O8 C20 C15 109.0(5) . .
O8 C20 H20 107.5 . .
C15 C20 H20 107.5 . .
O7 C21 H21A 109.5 . .
O7 C21 H21B 109.5 . .
O7 C21 H21C 109.5 . .
H21A C21 H21B 109.5 . .
H21A C21 H21C 109.5 . .
H21B C21 H21C 109.5 . .
O8 C22 H22A 109.5 . .
O8 C22 H22B 109.5 . .
O8 C22 H22C 109.5 . .
H22A C22 H22B 109.5 . .
H22A C22 H22C 109.5 . .
H22B C22 H22C 109.5 . .

loop_
_geom_bond_atom_site_label_1
_geom_bond_atom_site_label_2
_geom_bond_distance
_geom_bond_site_symmetry_2
Sn1 O1 2.315(3) .
Sn1 O3 2.049(3) 2_775
Sn1 O3 2.149(3) .
Sn1 C9 2.098(5) .
Sn1 C10 2.106(5) .
Sn2 O3 2.036(3) .
Sn2 O4 2.269(4) .
Sn2 O5 2.179(3) .
Sn2 C11 2.106(5) .
Sn2 C12 2.107(5) .
O1 C1 1.268(5) .
O2 C8 1.188(7) .
O4 C1 1.259(5) 2_775
O5 C13 1.299(5) .
O6 C13 1.224(6) .
O7 C20 1.400(7) .
O7 C21 1.383(9) .
O8 C20 1.404(7) .
O8 C22 1.464(9) .
C1 C2 1.494(6) .
C2 C3 1.399(6) .
C2 C7 1.382(7) .
C3 C4 1.400(7) .
C3 C8 1.489(8) .
C4 H4 0.9300 .
C4 C5 1.364(8) .
C5 H5 0.9300 .
C5 C6 1.378(9) .
C6 H6 0.9300 .
C6 C7 1.384(7) .
C7 H7 0.9300 .
C8 H8 0.9300 .
C9 H9A 0.9600 .
C9 H9B 0.9600 .
C9 H9C 0.9600 .
C10 H10A 0.9600 .
C10 H10B 0.9600 .
C10 H10C 0.9600 .
C11 H11A 0.9600 .
C11 H11B 0.9600 .
C11 H11C 0.9600 .
C12 H12A 0.9600 .
C12 H12B 0.9600 .
C12 H12C 0.9600 .
C13 C14 1.513(6) .
C14 C15 1.412(7) .
C14 C19 1.379(8) .
C15 C16 1.384(8) .
C15 C20 1.531(8) .
C16 H16 0.9300 .
C16 C17 1.376(10) .
C17 H17 0.9300 .
C17 C18 1.388(11) .
C18 H18 0.9300 .
C18 C19 1.383(8) .
C19 H19 0.9300 .
C20 H20 0.9800 .
C21 H21A 0.9600 .
C21 H21B 0.9600 .
C21 H21C 0.9600 .
C22 H22A 0.9600 .
C22 H22B 0.9600 .
C22 H22C 0.9600 .

loop_
_geom_torsion_atom_site_label_1
_geom_torsion_atom_site_label_2
_geom_torsion_atom_site_label_3
_geom_torsion_atom_site_label_4
_geom_torsion
_geom_torsion_site_symmetry_1
_geom_torsion_site_symmetry_2
_geom_torsion_site_symmetry_3
_geom_torsion_site_symmetry_4
Sn1 O1 C1 O4 16.8(7) . . . 2_775
Sn1 O1 C1 C2 -163.2(3) . . . .
Sn2 O5 C13 O6 -7.2(7) . . . .
Sn2 O5 C13 C14 174.4(3) . . . .
O1 C1 C2 C3 23.1(7) . . . .
O1 C1 C2 C7 -153.2(5) . . . .
O4 C1 C2 C3 -156.9(4) 2_775 . . .
O4 C1 C2 C7 26.8(6) 2_775 . . .
O5 C13 C14 C15 -131.5(5) . . . .
O5 C13 C14 C19 49.7(7) . . . .
O6 C13 C14 C15 50.0(8) . . . .
O6 C13 C14 C19 -128.8(6) . . . .
C1 C2 C3 C4 -176.1(4) . . . .
C1 C2 C3 C8 5.6(8) . . . .
C1 C2 C7 C6 176.7(5) . . . .
C2 C3 C4 C5 -0.7(8) . . . .
C2 C3 C8 O2 -158.2(7) . . . .
C3 C2 C7 C6 0.2(8) . . . .
C3 C4 C5 C6 1.0(9) . . . .
C4 C3 C8 O2 23.5(10) . . . .
C4 C5 C6 C7 -0.6(10) . . . .
C5 C6 C7 C2 0.0(9) . . . .
C7 C2 C3 C4 0.2(7) . . . .
C7 C2 C3 C8 -178.1(5) . . . .
C8 C3 C4 C5 177.7(6) . . . .
C13 C14 C15 C16 179.1(5) . . . .
C13 C14 C15 C20 -0.9(8) . . . .
C13 C14 C19 C18 -179.2(6) . . . .
C14 C15 C16 C17 0.4(10) . . . .
C14 C15 C20 O7 60.6(7) . . . .
C14 C15 C20 O8 -173.0(5) . . . .
C15 C14 C19 C18 2.0(10) . . . .
C15 C16 C17 C18 1.5(12) . . . .
C16 C15 C20 O7 -119.5(6) . . . .
C16 C15 C20 O8 7.0(8) . . . .
C16 C17 C18 C19 -1.6(12) . . . .
C17 C18 C19 C14 -0.2(11) . . . .
C19 C14 C15 C16 -2.1(8) . . . .
C19 C14 C15 C20 177.9(5) . . . .
C20 C15 C16 C17 -179.6(6) . . . .
C21 O7 C20 O8 -63.1(9) . . . .
C21 O7 C20 C15 60.6(8) . . . .
C22 O8 C20 O7 -69.0(8) . . . .
C22 O8 C20 C15 166.1(6) . . . .
